data_7131772
loop_
_publ_author_name
'Tr\"oster, Tobias'
'Endres, Franziska'
'Arrowsmith, Merle'
'Endres, Lukas'
'Fantuzzi, Felipe'
'Braunschweig, Holger'

_publ_section_title
;
 Dibenzoberylloles: antiaromatic s-block fluorene analogues
;
_journal_name_full 'Chemical Communications'
_journal_paper_doi 10.1039/D3CC02736H
_journal_year 2023
_chemical_formula_moiety 'C40 H59 Be Li2 N O2'
_chemical_formula_sum 'C40 H59 Be Li2 N O2'
_chemical_formula_weight 608.77
_space_group_crystal_system monoclinic
_space_group_IT_number 14
_space_group_name_Hall '-P 2ybc'
_space_group_name_H-M_alt 'P 1 21/c 1'
_atom_sites_solution_hydrogens geom
_atom_sites_solution_primary dual
_atom_sites_solution_secondary difmap
_audit_creation_date 2023-06-21
_audit_creation_method 'CIF-fill 1.4j (K.Radacki, 2005-23)'
_audit_update_record
;
2023-06-23 deposited with the CCDC.	2023-06-28 downloaded from the CCDC.
;
_cell_angle_alpha 90
_cell_angle_beta 98.2680(10)
_cell_angle_gamma 90
_cell_formula_units_Z 4
_cell_length_a 15.8193(2)
_cell_length_b 15.1540(2)
_cell_length_c 15.8904(2)
_cell_measurement_reflns_used 17097
_cell_measurement_temperature 100(2)
_cell_measurement_theta_max 74.2870
_cell_measurement_theta_min 2.8190
_cell_volume 3769.74(8)
_computing_cell_refinement 'CrysAlisPro 1.171.41.112a (Rigaku OD, 2021)'
_computing_data_collection 'CrysAlisPro 1.171.41.112a (Rigaku OD, 2021)'
_computing_data_reduction 'CrysAlisPro 1.171.41.112a (Rigaku OD, 2021)'
_computing_molecular_graphics 'ShelXLe (Huebschle et all, 2011)'
_computing_publication_material 'SHELXL-2019/1 (Sheldrick, 2019)'
_computing_structure_refinement 'SHELXL-2019/1 (Sheldrick, 2019)'
_computing_structure_solution 'SHELXT 2014/5 (Sheldrick, 2014)'
_diffrn_ambient_environment N~2~
_diffrn_ambient_temperature 100(2)
_diffrn_detector HPA
_diffrn_detector_area_resol_mean 10.0
_diffrn_detector_type 'HyPix Arc150'
_diffrn_measured_fraction_theta_full 0.996
_diffrn_measured_fraction_theta_max 0.986
_diffrn_measurement_details
;
 List of Runs (angles in degrees, time in seconds):
 --------------------------------------------------------------------------
  1  \w     55.00  85.00   0.50    0.18    --   38.00  52.00  32.84   60
  2  \w     94.00 120.00   0.50    0.18    --   80.79  55.00  31.52   52
  3  \w     93.00 118.00   0.50    0.18    --   80.79  40.00 -27.63   50
  4  \w     36.00  98.00   0.50    0.18    --   84.66-120.00 115.00  124
  5  \w     22.00  97.00   0.50    0.18    --   71.30-120.00 115.00  150
  6  \w     37.00  97.00   0.50    0.18    --   84.66-112.00 150.00  120
  7  \w     28.00  98.00   0.50    0.18    --   76.93-120.00 115.00  140
  8  \w     34.00  83.00   0.50    0.18    --   76.93 -95.00 150.00   98
  9  \w     16.00  84.00   0.50    0.18    --   58.61-120.00 115.00  136
 10  \w     43.00  72.00   0.50    0.18    --   84.66 -95.00 -30.00   58
 11  \w     72.00  97.00   0.50    0.18    --   84.66-112.00-150.00   50
 12  \w     72.00  97.00   0.50    0.18    --   84.66-112.00-180.00   50
 13  \w     62.00  88.00   0.50    0.18    --   84.66 -95.00-180.00   52
 14  \w     50.00  92.00   0.50    0.18    --   84.66 -95.00-150.00   84
 15  \w    -85.00 -12.00   0.50    0.18    --  -60.19 120.00-160.00  146
 16  \w    -95.00 -21.00   0.50    0.18    --  -69.72 120.00-160.00  148
 17  \w    -98.00 -28.00   0.50    0.18    --  -76.37 120.00-160.00  140
 18  \w    -36.00 -11.00   0.50    0.18    --  -10.00 121.00 -21.57   50
 19  \w   -124.00 -92.00   0.50    0.18    --  -79.50 -63.00 -12.17   64
 20  \w   -122.00 -94.00   0.50    0.18    --  -79.50 -62.00 146.78   56
 21  \w   -117.00 -84.00   0.50    0.18    --  -70.00 -57.00 118.81   66
 22  \w   -113.00 -80.00   0.50    0.18    --  -66.00 -49.00 159.42   66
 23  \w   -128.00 -94.00   0.50    0.18    --  -79.50 -52.00  46.88   68
 24  \w   -106.00 -80.00   0.50    0.18    --  -62.00 -48.00  36.57   52
 25  \w   -117.00 -84.00   0.50    0.18    --  -70.00 -47.00 177.70   66
 26  \w   -124.00 -89.00   0.50    0.18    --  -74.00 -45.00 -94.73   70
 27  \w   -127.00 -93.00   0.50    0.18    --  -79.50 -50.00-117.52   68
 28  \w    -97.00 -64.00   0.50    0.18    --  -50.00 -52.00-179.02   66
 29  \w   -113.00 -87.00   0.50    0.18    --  -66.00 -48.00-161.67   52
;
_diffrn_measurement_device 'four-circle diffractometer'
_diffrn_measurement_device_type 'Rigaku XtaLAB Synergy-R'
_diffrn_measurement_method '\w scans'
_diffrn_orient_matrix_type
;
 CrysAlisPro convention (1999,Acta A55,543-557)
;
_diffrn_orient_matrix_UB_11 -0.0147764000
_diffrn_orient_matrix_UB_12 -0.0931938000
_diffrn_orient_matrix_UB_13 0.0336136000
_diffrn_orient_matrix_UB_21 -0.0609235000
_diffrn_orient_matrix_UB_22 0.0384658000
_diffrn_orient_matrix_UB_23 0.0580575000
_diffrn_orient_matrix_UB_31 -0.0758795000
_diffrn_orient_matrix_UB_32 -0.0127257000
_diffrn_orient_matrix_UB_33 -0.0713506000
_diffrn_radiation_monochromator 'multi-layer mirror'
_diffrn_radiation_probe x-ray
_diffrn_radiation_type CuK\a
_diffrn_radiation_wavelength 1.54184
_diffrn_radiation_xray_symbol K-L~2,3~
_diffrn_reflns_av_R_equivalents 0.0272
_diffrn_reflns_av_unetI/netI 0.0204
_diffrn_reflns_Laue_measured_fraction_full 0.996
_diffrn_reflns_Laue_measured_fraction_max 0.986
_diffrn_reflns_limit_h_max 19
_diffrn_reflns_limit_h_min -19
_diffrn_reflns_limit_k_max 18
_diffrn_reflns_limit_k_min -17
_diffrn_reflns_limit_l_max 19
_diffrn_reflns_limit_l_min -19
_diffrn_reflns_number 11142
_diffrn_reflns_point_group_measured_fraction_full 0.996
_diffrn_reflns_point_group_measured_fraction_max 0.986
_diffrn_reflns_theta_full 67.684
_diffrn_reflns_theta_max 70.065
_diffrn_reflns_theta_min 2.823
_diffrn_source 'rotating-anode X-ray tube'
_diffrn_source_type 'PhotonJet-R X-ray Source'
_exptl_absorpt_coefficient_mu 0.472
_exptl_absorpt_correction_T_max 1.00000
_exptl_absorpt_correction_T_min 0.73936
_exptl_absorpt_correction_type multi-scan
_exptl_absorpt_process_details
;
 CrysAlisPro 1.171.41.112a (Rigaku Oxford Diffraction, 2021) Empirical 
 absorption correction using spherical harmonics, implemented in SCALE3 
 ABSPACK scaling algorithm.
;
_exptl_crystal_colour 'dark blue'
_exptl_crystal_density_diffrn 1.073
_exptl_crystal_description block
_exptl_crystal_F_000 1328
_exptl_crystal_preparation
;
 For data collection the crystal was immersed in a film of perfluoropolyether 
 oil, mounted on a polyimide loop and transferred to stream of cold nitrogen 
 (Oxford Cryostream 800).
;
_exptl_crystal_size_max 0.221
_exptl_crystal_size_mid 0.153
_exptl_crystal_size_min 0.116
_refine_diff_density_max 0.201
_refine_diff_density_min -0.197
_refine_diff_density_rms 0.038
_refine_ls_extinction_method none
_refine_ls_goodness_of_fit_ref 1.028
_refine_ls_hydrogen_treatment constr
_refine_ls_matrix_type full
_refine_ls_number_parameters 476
_refine_ls_number_reflns 11142
_refine_ls_number_restraints 126
_refine_ls_restrained_S_all 1.035
_refine_ls_R_factor_all 0.0569
_refine_ls_R_factor_gt 0.0465
_refine_ls_shift/su_max 0.000
_refine_ls_shift/su_mean 0.000
_refine_ls_structure_factor_coef Fsqd
_refine_ls_weighting_details
;
 w=1/[\s^2^(Fo^2^)+(0.0564P)^2^+1.0965P] where P=(Fo^2^+2Fc^2^)/3
;
_refine_ls_weighting_scheme calc
_refine_ls_wR_factor_gt 0.1125
_refine_ls_wR_factor_ref 0.1176
_reflns_Friedel_coverage 0.000
_reflns_number_gt 9357
_reflns_number_total 11142
_reflns_threshold_expression 'I > 2\s(I)'
_twin_dimensionality triperiodic
_twin_formation_mechanism gt
_twin_morphology polysynthetic
_twin_special_details
;
 Component 2 rotated by -179.6974\% 
 around [0.01 1.00 -0.00] (reciprocal) or [0.01 1.00 -0.00] (direct)
;
_cod_data_source_file d3cc02736h2.cif
_cod_data_source_block ToTr078_ToTr_twin1_hklf5
_cod_original_sg_symbol_H-M 'P 21/c'
_cod_database_code 7131772
_shelx_shelxl_version_number 2019/1
_shelx_space_group_comment
;
 The symmetry employed for this shelxl refinement is uniquely defined by the 
 following loop, which should always be used as a source of symmetry 
 information in preference to the above space-group names. They are only 
 intended as comments.
;
_shelx_estimated_absorpt_t_min 0.903
_shelx_estimated_absorpt_t_max 0.947

loop_
_space_group_symop_operation_xyz
'x, y, z'
'-x, y+1/2, -z+1/2'
'-x, -y, -z'
'x, -y-1/2, z-1/2'

loop_
_atom_site_label
_atom_site_type_symbol
_atom_site_fract_x
_atom_site_fract_y
_atom_site_fract_z
_atom_site_U_iso_or_equiv
_atom_site_adp_type
_atom_site_occupancy
_atom_site_site_symmetry_order
_atom_site_calc_flag
_atom_site_refinement_flags_posn
_atom_site_refinement_flags_adp
_atom_site_refinement_flags_occupancy
_atom_site_disorder_assembly
_atom_site_disorder_group
C1_1 C 0.20782(8) 0.63360(9) 0.16527(9) 0.0181(3) Uani 1 1 d . . . . .
Be1_1 Be 0.22932(11) 0.55393(12) 0.24841(12) 0.0183(4) Uani 1 1 d . . . . .
C2_1 C 0.13524(9) 0.67645(9) 0.11857(9) 0.0210(3) Uani 1 1 d . . . . .
H2_1 H 0.081117 0.666138 0.136023 0.025 Uiso 1 1 calc R U . . .
C3_1 C 0.13812(9) 0.73150(10) 0.05022(10) 0.0250(3) Uani 1 1 d . . . . .
H3_1 H 0.086901 0.756560 0.021512 0.030 Uiso 1 1 calc R U . . .
C4_1 C 0.21731(10) 0.75093(10) 0.02250(10) 0.0269(3) Uani 1 1 d . . . . .
H4_1 H 0.219711 0.789884 -0.023937 0.032 Uiso 1 1 calc R U . . .
C5_1 C 0.29034(9) 0.71284(10) 0.06353(10) 0.0235(3) Uani 1 1 d . . . . .
H5_1 H 0.343571 0.725893 0.045286 0.028 Uiso 1 1 calc R U . . .
C6_1 C 0.28791(8) 0.65425(9) 0.13279(9) 0.0184(3) Uani 1 1 d . . . . .
C7_1 C 0.36148(8) 0.60600(9) 0.17630(9) 0.0177(3) Uani 1 1 d . . . . .
C8_1 C 0.44686(9) 0.61345(9) 0.15847(9) 0.0209(3) Uani 1 1 d . . . . .
H8_1 H 0.459823 0.654512 0.116992 0.025 Uiso 1 1 calc R U . . .
C9_1 C 0.51039(8) 0.56203(10) 0.20053(10) 0.0224(3) Uani 1 1 d . . . . .
H9_1 H 0.567182 0.567296 0.188197 0.027 Uiso 1 1 calc R U . . .
C10_1 C 0.49121(9) 0.50081(9) 0.26262(10) 0.0214(3) Uani 1 1 d . . . . .
H10_1 H 0.534954 0.464055 0.290981 0.026 Uiso 1 1 calc R U . . .
C11_1 C 0.40939(8) 0.49459(9) 0.28182(9) 0.0199(3) Uani 1 1 d . . . . .
H11_1 H 0.398960 0.453833 0.324580 0.024 Uiso 1 1 calc R U . . .
C12_1 C 0.33916(8) 0.54557(9) 0.24148(9) 0.0178(3) Uani 1 1 d . . . . .
C1_2 C 0.16086(8) 0.50253(9) 0.30677(9) 0.0168(3) Uani 1 1 d . . . . .
N1_2 N 0.17259(7) 0.43149(7) 0.35988(7) 0.0169(2) Uani 1 1 d . . . . .
C2_2 C 0.06730(8) 0.53148(10) 0.30592(9) 0.0194(3) Uani 1 1 d . . . . .
C3_2 C 0.03703(8) 0.47995(10) 0.37962(9) 0.0236(3) Uani 1 1 d . . . . .
H3A_2 H 0.041703 0.517121 0.431312 0.028 Uiso 1 1 calc R U . . .
H3AB_2 H -0.023292 0.461647 0.364217 0.028 Uiso 1 1 calc R U . . .
C4_2 C 0.09474(8) 0.39908(10) 0.39547(9) 0.0212(3) Uani 1 1 d . . . . .
C5_2 C 0.01363(9) 0.50922(11) 0.22007(10) 0.0275(3) Uani 1 1 d . . . . .
H5A_2 H 0.038195 0.538474 0.174196 0.041 Uiso 1 1 calc R U . . .
H5B_2 H -0.045115 0.529768 0.220040 0.041 Uiso 1 1 calc R U . . .
H5C_2 H 0.013582 0.445213 0.211225 0.041 Uiso 1 1 calc R U . . .
C6_2 C 0.06103(9) 0.63122(10) 0.32181(10) 0.0255(3) Uani 1 1 d . . . . .
H6A_2 H 0.082392 0.663656 0.275845 0.038 Uiso 1 1 calc R U . . .
H6B_2 H 0.095423 0.646299 0.376219 0.038 Uiso 1 1 calc R U . . .
H6C_2 H 0.001281 0.647248 0.323499 0.038 Uiso 1 1 calc R U . . .
C7_2 C 0.05642(10) 0.31743(11) 0.34761(11) 0.0296(4) Uani 1 1 d . . . . .
H7A_2 H 0.047541 0.329430 0.286374 0.044 Uiso 1 1 calc R U . . .
H7B_2 H 0.001571 0.303156 0.366186 0.044 Uiso 1 1 calc R U . . .
H7C_2 H 0.095612 0.267460 0.359643 0.044 Uiso 1 1 calc R U . . .
C8_2 C 0.11380(9) 0.37655(11) 0.48987(10) 0.0264(3) Uani 1 1 d . . . . .
H8A_2 H 0.062078 0.353334 0.509239 0.040 Uiso 1 1 calc R U . . .
H8B_2 H 0.132473 0.429850 0.522220 0.040 Uiso 1 1 calc R U . . .
H8C_2 H 0.159092 0.331976 0.498777 0.040 Uiso 1 1 calc R U . . .
C1_3 C 0.25374(8) 0.38759(9) 0.38126(9) 0.0168(3) Uani 1 1 d . . . . .
C2_3 C 0.27758(9) 0.31779(9) 0.33083(9) 0.0194(3) Uani 1 1 d . . . . .
C3_3 C 0.35516(9) 0.27494(9) 0.35706(10) 0.0229(3) Uani 1 1 d . . . . .
H3_3 H 0.372056 0.227807 0.323749 0.027 Uiso 1 1 calc R U . . .
C4_3 C 0.40779(9) 0.29953(10) 0.43022(10) 0.0245(3) Uani 1 1 d . . . . .
H4_3 H 0.459416 0.268335 0.447750 0.029 Uiso 1 1 calc R U . . .
C5_3 C 0.38516(9) 0.36963(9) 0.47786(9) 0.0220(3) Uani 1 1 d . . . . .
H5_3 H 0.421975 0.386708 0.527778 0.026 Uiso 1 1 calc R U . . .
C6_3 C 0.30908(8) 0.41588(9) 0.45393(9) 0.0186(3) Uani 1 1 d . . . . .
C7_3 C 0.19866(11) 0.19333(10) 0.24490(11) 0.0307(4) Uani 1 1 d . . . . .
H7A_3 H 0.163561 0.180005 0.190413 0.046 Uiso 1 1 calc R U . . .
H7B_3 H 0.165341 0.182636 0.291332 0.046 Uiso 1 1 calc R U . . .
H7C_3 H 0.249338 0.155371 0.252185 0.046 Uiso 1 1 calc R U . . .
C8_3 C 0.22647(9) 0.29051(10) 0.24609(9) 0.0227(3) Uani 1 1 d . . . . .
H8_3 H 0.174175 0.328243 0.235238 0.027 Uiso 1 1 calc R U . . .
C9_3 C 0.27978(11) 0.30530(11) 0.17399(10) 0.0306(4) Uani 1 1 d . . . . .
H9A_3 H 0.243567 0.297353 0.119076 0.046 Uiso 1 1 calc R U . . .
H9B_3 H 0.326818 0.262656 0.179170 0.046 Uiso 1 1 calc R U . . .
H9C_3 H 0.303031 0.365343 0.177654 0.046 Uiso 1 1 calc R U . . .
C10_3 C 0.36313(10) 0.56727(10) 0.49236(11) 0.0293(3) Uani 1 1 d . . . . .
H10A_3 H 0.360971 0.580672 0.431751 0.044 Uiso 1 1 calc R U . . .
H10B_3 H 0.419581 0.543684 0.514736 0.044 Uiso 1 1 calc R U . . .
H10C_3 H 0.352715 0.621301 0.523172 0.044 Uiso 1 1 calc R U . . .
C11_3 C 0.29439(9) 0.49861(10) 0.50397(10) 0.0235(3) Uani 1 1 d . . . . .
H11_3 H 0.237314 0.523600 0.480630 0.028 Uiso 1 1 calc R U . . .
C12_3 C 0.29562(10) 0.48042(13) 0.59932(10) 0.0344(4) Uani 1 1 d . . . . .
H12A_3 H 0.252137 0.436196 0.606854 0.052 Uiso 1 1 calc R U . . .
H12B_3 H 0.283455 0.535166 0.628145 0.052 Uiso 1 1 calc R U . . .
H12C_3 H 0.352062 0.458309 0.623750 0.052 Uiso 1 1 calc R U . . .
Li1_4 Li 0.26228(16) 0.51321(17) 0.11441(17) 0.0258(5) Uani 1 1 d . . . . .
Li2_4 Li 0.30372(15) 0.69040(16) 0.26938(17) 0.0252(5) Uani 1 1 d . . . . .
O1_5 O 0.33587(6) 0.80268(6) 0.31986(7) 0.0244(2) Uani 1 1 d . . . . .
C1_5 C 0.19399(11) 0.85415(12) 0.27369(15) 0.0443(5) Uani 1 1 d . . . . .
H1A_5 H 0.201843 0.840198 0.215089 0.066 Uiso 1 1 calc R U . . .
H1B_5 H 0.155728 0.905001 0.273751 0.066 Uiso 1 1 calc R U . . .
H1C_5 H 0.168976 0.803183 0.298973 0.066 Uiso 1 1 calc R U . . .
C2_5 C 0.27893(10) 0.87571(10) 0.32462(11) 0.0312(4) Uani 1 1 d . . . . .
H2A_5 H 0.302805 0.929558 0.301749 0.037 Uiso 1 1 calc R U . . .
H2AB_5 H 0.271900 0.886876 0.384609 0.037 Uiso 1 1 calc R U . . .
C3_5 C 0.41937(9) 0.81940(10) 0.36572(10) 0.0258(3) Uani 1 1 d . . . . .
H3A_5 H 0.416397 0.822013 0.427480 0.031 Uiso 1 1 calc R U . . .
H3AB_5 H 0.440804 0.876875 0.348038 0.031 Uiso 1 1 calc R U . . .
C4_5 C 0.47873(10) 0.74733(12) 0.34782(13) 0.0393(4) Uani 1 1 d . . . . .
H4A_5 H 0.484742 0.747842 0.287295 0.059 Uiso 1 1 calc R U . . .
H4B_5 H 0.455636 0.690269 0.362537 0.059 Uiso 1 1 calc R U . . .
H4C_5 H 0.534763 0.756600 0.381888 0.059 Uiso 1 1 calc R U . . .
O1_6 O 0.2402(6) 0.4491(3) 0.0057(6) 0.0279(8) Uani 0.485(4) 1 d . U P A 1
C1_6 C 0.3843(10) 0.4359(12) 0.0041(10) 0.0268(18) Uani 0.485(4) 1 d . U P A 1
H1A_6 H 0.424505 0.397551 -0.020167 0.040 Uiso 0.485(4) 1 calc R U P A 1
H1B_6 H 0.390722 0.427158 0.065759 0.040 Uiso 0.485(4) 1 calc R U P A 1
H1C_6 H 0.396250 0.497651 -0.008240 0.040 Uiso 0.485(4) 1 calc R U P A 1
C2_6 C 0.2941(4) 0.4132(8) -0.0347(6) 0.0273(10) Uani 0.485(4) 1 d . U P A 1
H2A_6 H 0.284150 0.433335 -0.094641 0.033 Uiso 0.485(4) 1 calc R U P A 1
H2B_6 H 0.286385 0.348416 -0.034320 0.033 Uiso 0.485(4) 1 calc R U P A 1
C3_6 C 0.1596(2) 0.4152(3) -0.0323(2) 0.0333(8) Uani 0.485(4) 1 d . U P A 1
H3A_6 H 0.158433 0.350237 -0.025732 0.040 Uiso 0.485(4) 1 calc R U P A 1
H3AB_6 H 0.149884 0.429201 -0.093811 0.040 Uiso 0.485(4) 1 calc R U P A 1
C4_6 C 0.0907(2) 0.4569(4) 0.0112(3) 0.0511(11) Uani 0.485(4) 1 d . U P A 1
H4A_6 H 0.034449 0.438780 -0.017675 0.077 Uiso 0.485(4) 1 calc R U P A 1
H4B_6 H 0.095581 0.521336 0.008884 0.077 Uiso 0.485(4) 1 calc R U P A 1
H4C_6 H 0.097328 0.437803 0.070727 0.077 Uiso 0.485(4) 1 calc R U P A 1
O1_16 O 0.2420(6) 0.4702(3) 0.0068(6) 0.0288(8) Uani 0.515(4) 1 d . U P A 2
C1_16 C 0.3955(10) 0.4442(12) 0.0142(10) 0.0287(17) Uani 0.515(4) 1 d . U P A 2
H1A_16 H 0.441581 0.416623 -0.011654 0.043 Uiso 0.515(4) 1 calc R U P A 2
H1B_16 H 0.402769 0.430355 0.075034 0.043 Uiso 0.515(4) 1 calc R U P A 2
H1C_16 H 0.397275 0.508267 0.006479 0.043 Uiso 0.515(4) 1 calc R U P A 2
C2_16 C 0.3118(4) 0.4096(8) -0.0273(6) 0.0253(9) Uani 0.515(4) 1 d . U P A 2
H2A_16 H 0.304428 0.347201 -0.011533 0.030 Uiso 0.515(4) 1 calc R U P A 2
H2AB_16 H 0.307327 0.413823 -0.089982 0.030 Uiso 0.515(4) 1 calc R U P A 2
C3_16 C 0.1530(2) 0.4691(3) -0.0321(2) 0.0365(8) Uani 0.515(4) 1 d . U P A 2
H3A_16 H 0.150038 0.464286 -0.094627 0.044 Uiso 0.515(4) 1 calc R U P A 2
H3AB_16 H 0.125523 0.525336 -0.019491 0.044 Uiso 0.515(4) 1 calc R U P A 2
C4_16 C 0.1055(2) 0.3936(3) 0.0000(3) 0.0460(10) Uani 0.515(4) 1 d . U P A 2
H4A_16 H 0.045645 0.395385 -0.026562 0.069 Uiso 0.515(4) 1 calc R U P A 2
H4B_16 H 0.108423 0.398252 0.061861 0.069 Uiso 0.515(4) 1 calc R U P A 2
H4C_16 H 0.131348 0.337819 -0.014299 0.069 Uiso 0.515(4) 1 calc R U P A 2

loop_
_atom_site_aniso_label
_atom_site_aniso_U_11
_atom_site_aniso_U_22
_atom_site_aniso_U_33
_atom_site_aniso_U_23
_atom_site_aniso_U_13
_atom_site_aniso_U_12
C1_1 0.0185(6) 0.0159(6) 0.0202(7) -0.0014(6) 0.0034(5) 0.0004(5)
Be1_1 0.0168(8) 0.0170(8) 0.0215(9) 0.0011(7) 0.0044(7) 0.0003(7)
C2_1 0.0197(6) 0.0201(7) 0.0235(7) 0.0000(6) 0.0043(6) 0.0014(5)
C3_1 0.0239(7) 0.0255(7) 0.0248(8) 0.0034(6) 0.0010(6) 0.0064(6)
C4_1 0.0294(8) 0.0260(8) 0.0261(8) 0.0094(7) 0.0059(6) 0.0035(6)
C5_1 0.0239(7) 0.0217(7) 0.0261(8) 0.0046(6) 0.0075(6) 0.0008(6)
C6_1 0.0194(6) 0.0153(6) 0.0208(7) 0.0002(6) 0.0036(5) 0.0006(5)
C7_1 0.0180(6) 0.0154(6) 0.0202(7) -0.0006(6) 0.0043(5) -0.0005(5)
C8_1 0.0210(7) 0.0187(7) 0.0242(7) 0.0020(6) 0.0072(6) -0.0016(5)
C9_1 0.0164(6) 0.0230(7) 0.0288(8) -0.0006(6) 0.0063(6) -0.0018(5)
C10_1 0.0175(6) 0.0201(7) 0.0264(8) 0.0011(6) 0.0024(5) 0.0023(5)
C11_1 0.0186(6) 0.0179(7) 0.0233(7) 0.0021(6) 0.0038(5) 0.0005(5)
C12_1 0.0181(6) 0.0149(6) 0.0209(7) -0.0008(6) 0.0043(5) -0.0009(5)
C1_2 0.0163(6) 0.0177(6) 0.0160(6) -0.0028(5) 0.0012(5) -0.0007(5)
N1_2 0.0145(5) 0.0189(5) 0.0178(6) 0.0008(5) 0.0040(4) -0.0014(4)
C2_2 0.0145(6) 0.0243(7) 0.0197(7) 0.0007(6) 0.0030(5) -0.0005(5)
C3_2 0.0163(6) 0.0325(8) 0.0229(7) 0.0036(7) 0.0055(5) 0.0016(6)
C4_2 0.0175(6) 0.0259(7) 0.0212(7) 0.0016(6) 0.0064(5) -0.0046(5)
C5_2 0.0210(7) 0.0344(8) 0.0254(8) 0.0041(7) -0.0022(6) -0.0058(6)
C6_2 0.0209(7) 0.0270(8) 0.0295(8) 0.0013(7) 0.0070(6) 0.0071(6)
C7_2 0.0282(7) 0.0308(8) 0.0313(8) -0.0008(7) 0.0095(6) -0.0120(6)
C8_2 0.0221(7) 0.0350(8) 0.0233(8) 0.0069(7) 0.0074(6) -0.0007(6)
C1_3 0.0170(6) 0.0155(6) 0.0186(7) 0.0032(5) 0.0046(5) -0.0013(5)
C2_3 0.0220(7) 0.0162(6) 0.0205(7) 0.0027(6) 0.0047(5) -0.0022(5)
C3_3 0.0268(7) 0.0154(6) 0.0270(8) 0.0011(6) 0.0054(6) 0.0026(6)
C4_3 0.0233(7) 0.0194(7) 0.0302(8) 0.0054(6) 0.0016(6) 0.0034(6)
C5_3 0.0208(6) 0.0212(7) 0.0230(7) 0.0034(6) -0.0004(6) -0.0020(5)
C6_3 0.0189(6) 0.0176(7) 0.0197(7) 0.0019(6) 0.0041(5) -0.0030(5)
C7_3 0.0375(8) 0.0249(8) 0.0283(8) -0.0071(7) 0.0000(7) -0.0041(7)
C8_3 0.0272(7) 0.0209(7) 0.0199(7) -0.0023(6) 0.0024(6) 0.0012(6)
C9_3 0.0410(9) 0.0295(8) 0.0223(8) -0.0008(7) 0.0082(7) 0.0053(7)
C10_3 0.0268(7) 0.0219(7) 0.0383(9) -0.0082(7) 0.0018(7) -0.0027(6)
C11_3 0.0210(7) 0.0258(7) 0.0231(7) -0.0060(6) 0.0011(6) 0.0001(6)
C12_3 0.0303(8) 0.0490(10) 0.0232(8) -0.0099(8) 0.0013(6) -0.0044(7)
Li1_4 0.0276(12) 0.0229(12) 0.0282(13) -0.0023(11) 0.0080(10) 0.0015(10)
Li2_4 0.0247(12) 0.0210(12) 0.0297(13) -0.0016(11) 0.0035(10) -0.0005(10)
O1_5 0.0221(5) 0.0191(5) 0.0308(6) -0.0037(4) -0.0003(4) -0.0002(4)
C1_5 0.0302(8) 0.0302(9) 0.0691(14) -0.0085(9) -0.0040(9) 0.0083(7)
C2_5 0.0324(8) 0.0216(7) 0.0391(9) -0.0048(7) 0.0036(7) 0.0051(6)
C3_5 0.0249(7) 0.0286(8) 0.0233(7) -0.0024(6) 0.0015(6) -0.0073(6)
C4_5 0.0264(8) 0.0358(9) 0.0517(11) -0.0066(9) -0.0085(8) 0.0005(7)
O1_6 0.0263(12) 0.0349(18) 0.0215(11) -0.0085(17) 0.0004(10) 0.0019(18)
C1_6 0.029(4) 0.031(3) 0.021(3) -0.004(2) 0.007(3) 0.000(3)
C2_6 0.025(2) 0.0334(17) 0.0231(17) -0.0059(15) 0.0012(17) -0.002(2)
C3_6 0.0290(14) 0.0405(17) 0.0278(13) -0.0117(15) -0.0047(12) 0.0017(15)
C4_6 0.0298(18) 0.072(3) 0.048(2) -0.031(2) -0.0030(16) 0.0038(19)
O1_16 0.0240(11) 0.0370(18) 0.0241(11) -0.0068(17) -0.0015(9) 0.0033(18)
C1_16 0.021(3) 0.038(3) 0.027(3) -0.006(2) 0.003(2) 0.001(2)
C2_16 0.024(2) 0.0328(15) 0.0197(17) -0.0049(14) 0.0056(17) 0.003(2)
C3_16 0.0300(13) 0.0423(17) 0.0329(14) -0.0065(15) -0.0096(11) 0.0057(15)
C4_16 0.0311(17) 0.053(2) 0.050(2) -0.0076(19) -0.0080(16) 0.0007(17)

loop_
_atom_type_symbol
_atom_type_description
_atom_type_scat_dispersion_real
_atom_type_scat_dispersion_imag
_atom_type_scat_source
C C 0.0181 0.0091 'International Tables Vol C Tables 4.2.6.8 and 6.1.1.4'
H H 0.0000 0.0000 'International Tables Vol C Tables 4.2.6.8 and 6.1.1.4'
Li Li 0.0008 0.0003 'International Tables Vol C Tables 4.2.6.8 and 6.1.1.4'
Be Be 0.0038 0.0014 'International Tables Vol C Tables 4.2.6.8 and 6.1.1.4'
N N 0.0311 0.0180 'International Tables Vol C Tables 4.2.6.8 and 6.1.1.4'
O O 0.0492 0.0322 'International Tables Vol C Tables 4.2.6.8 and 6.1.1.4'

loop_
_exptl_crystal_face_index_h
_exptl_crystal_face_index_k
_exptl_crystal_face_index_l
_exptl_crystal_face_perp_dist
-1 0 0 0.0894
1 0 0 0.0600
-1 0 1 0.0909
0 0 1 0.0837
0 0 -1 0.0927
1 0 -1 0.0725
-1 -1 1 0.1183
1 1 -1 0.1174
-1 0 -1 0.0388
1 0 1 0.0896
1 1 0 0.1037
0 -1 1 0.1256
-1 -1 0 0.0874
0 1 -1 0.1195
1 1 1 0.0689
1 -1 1 0.1078
-1 -1 -1 0.0472
-1 1 0 0.0406
0 1 1 0.0570
1 -1 0 0.1124
-1 0 1 0.0790

loop_
_geom_angle_atom_site_label_1
_geom_angle_atom_site_label_2
_geom_angle_atom_site_label_3
_geom_angle
_geom_angle_site_symmetry_1
_geom_angle_site_symmetry_3
_geom_angle_publ_flag
C2_1 C1_1 C6_1 112.93(12) . . ?
C2_1 C1_1 Be1_1 138.07(12) . . ?
C6_1 C1_1 Be1_1 108.78(11) . . ?
C2_1 C1_1 Li1_4 120.60(12) . . ?
C6_1 C1_1 Li1_4 69.36(10) . . ?
Be1_1 C1_1 Li1_4 70.80(10) . . ?
C2_1 C1_1 Li2_4 127.90(12) . . ?
C6_1 C1_1 Li2_4 69.65(10) . . ?
Be1_1 C1_1 Li2_4 71.22(10) . . ?
Li1_4 C1_1 Li2_4 109.05(11) . . ?
C1_2 Be1_1 C12_1 135.08(13) . . ?
C1_2 Be1_1 C1_1 129.83(12) . . ?
C12_1 Be1_1 C1_1 94.99(10) . . ?
C1_2 Be1_1 Li1_4 127.77(12) . . ?
C12_1 Be1_1 Li1_4 64.81(10) . . ?
C1_1 Be1_1 Li1_4 63.25(9) . . ?
C1_2 Be1_1 Li2_4 131.20(12) . . ?
C12_1 Be1_1 Li2_4 66.34(9) . . ?
C1_1 Be1_1 Li2_4 63.50(9) . . ?
Li1_4 Be1_1 Li2_4 100.70(11) . . ?
C3_1 C2_1 C1_1 124.73(13) . . ?
C3_1 C2_1 H2_1 117.6 . . ?
C1_1 C2_1 H2_1 117.6 . . ?
C2_1 C3_1 C4_1 120.17(13) . . ?
C2_1 C3_1 H3_1 119.9 . . ?
C4_1 C3_1 H3_1 119.9 . . ?
C5_1 C4_1 C3_1 119.16(14) . . ?
C5_1 C4_1 H4_1 120.4 . . ?
C3_1 C4_1 H4_1 120.4 . . ?
C4_1 C5_1 C6_1 121.19(13) . . ?
C4_1 C5_1 H5_1 119.4 . . ?
C6_1 C5_1 H5_1 119.4 . . ?
C5_1 C6_1 C7_1 124.86(12) . . ?
C5_1 C6_1 C1_1 121.79(12) . . ?
C7_1 C6_1 C1_1 113.30(12) . . ?
C5_1 C6_1 Li1_4 122.22(12) . . ?
C7_1 C6_1 Li1_4 72.18(10) . . ?
C1_1 C6_1 Li1_4 71.70(10) . . ?
C5_1 C6_1 Li2_4 126.35(12) . . ?
C7_1 C6_1 Li2_4 71.97(10) . . ?
C1_1 C6_1 Li2_4 71.96(10) . . ?
Li1_4 C6_1 Li2_4 111.39(11) . . ?
C8_1 C7_1 C6_1 125.44(13) . . ?
C8_1 C7_1 C12_1 121.52(12) . . ?
C6_1 C7_1 C12_1 113.03(11) . . ?
C8_1 C7_1 Li1_4 126.19(12) . . ?
C6_1 C7_1 Li1_4 69.17(10) . . ?
C12_1 C7_1 Li1_4 72.01(10) . . ?
C8_1 C7_1 Li2_4 124.96(12) . . ?
C6_1 C7_1 Li2_4 69.82(10) . . ?
C12_1 C7_1 Li2_4 74.21(10) . . ?
Li1_4 C7_1 Li2_4 108.82(10) . . ?
C9_1 C8_1 C7_1 120.60(13) . . ?
C9_1 C8_1 H8_1 119.7 . . ?
C7_1 C8_1 H8_1 119.7 . . ?
C8_1 C9_1 C10_1 119.79(12) . . ?
C8_1 C9_1 H9_1 120.1 . . ?
C10_1 C9_1 H9_1 120.1 . . ?
C11_1 C10_1 C9_1 120.10(13) . . ?
C11_1 C10_1 H10_1 120.0 . . ?
C9_1 C10_1 H10_1 120.0 . . ?
C10_1 C11_1 C12_1 124.05(13) . . ?
C10_1 C11_1 H11_1 118.0 . . ?
C12_1 C11_1 H11_1 118.0 . . ?
C11_1 C12_1 C7_1 113.90(11) . . ?
C11_1 C12_1 Be1_1 136.22(12) . . ?
C7_1 C12_1 Be1_1 109.87(11) . . ?
C11_1 C12_1 Li1_4 124.67(12) . . ?
C7_1 C12_1 Li1_4 69.91(10) . . ?
Be1_1 C12_1 Li1_4 70.24(10) . . ?
C11_1 C12_1 Li2_4 128.25(12) . . ?
C7_1 C12_1 Li2_4 68.49(10) . . ?
Be1_1 C12_1 Li2_4 69.69(9) . . ?
Li1_4 C12_1 Li2_4 105.20(11) . . ?
N1_2 C1_2 C2_2 105.96(11) . . ?
N1_2 C1_2 Be1_1 130.85(11) . . ?
C2_2 C1_2 Be1_1 123.19(12) . . ?
C1_2 N1_2 C1_3 123.17(10) . . ?
C1_2 N1_2 C4_2 116.29(11) . . ?
C1_3 N1_2 C4_2 120.54(11) . . ?
C5_2 C2_2 C6_2 108.72(12) . . ?
C5_2 C2_2 C3_2 111.79(12) . . ?
C6_2 C2_2 C3_2 109.82(12) . . ?
C5_2 C2_2 C1_2 110.63(12) . . ?
C6_2 C2_2 C1_2 111.26(11) . . ?
C3_2 C2_2 C1_2 104.61(11) . . ?
C4_2 C3_2 C2_2 106.76(11) . . ?
C4_2 C3_2 H3A_2 110.4 . . ?
C2_2 C3_2 H3A_2 110.4 . . ?
C4_2 C3_2 H3AB_2 110.4 . . ?
C2_2 C3_2 H3AB_2 110.4 . . ?
H3A_2 C3_2 H3AB_2 108.6 . . ?
N1_2 C4_2 C8_2 112.63(11) . . ?
N1_2 C4_2 C3_2 100.23(11) . . ?
C8_2 C4_2 C3_2 111.76(12) . . ?
N1_2 C4_2 C7_2 111.28(11) . . ?
C8_2 C4_2 C7_2 108.40(12) . . ?
C3_2 C4_2 C7_2 112.44(12) . . ?
C2_2 C5_2 H5A_2 109.5 . . ?
C2_2 C5_2 H5B_2 109.5 . . ?
H5A_2 C5_2 H5B_2 109.5 . . ?
C2_2 C5_2 H5C_2 109.5 . . ?
H5A_2 C5_2 H5C_2 109.5 . . ?
H5B_2 C5_2 H5C_2 109.5 . . ?
C2_2 C6_2 H6A_2 109.5 . . ?
C2_2 C6_2 H6B_2 109.5 . . ?
H6A_2 C6_2 H6B_2 109.5 . . ?
C2_2 C6_2 H6C_2 109.5 . . ?
H6A_2 C6_2 H6C_2 109.5 . . ?
H6B_2 C6_2 H6C_2 109.5 . . ?
C4_2 C7_2 H7A_2 109.5 . . ?
C4_2 C7_2 H7B_2 109.5 . . ?
H7A_2 C7_2 H7B_2 109.5 . . ?
C4_2 C7_2 H7C_2 109.5 . . ?
H7A_2 C7_2 H7C_2 109.5 . . ?
H7B_2 C7_2 H7C_2 109.5 . . ?
C4_2 C8_2 H8A_2 109.5 . . ?
C4_2 C8_2 H8B_2 109.5 . . ?
H8A_2 C8_2 H8B_2 109.5 . . ?
C4_2 C8_2 H8C_2 109.5 . . ?
H8A_2 C8_2 H8C_2 109.5 . . ?
H8B_2 C8_2 H8C_2 109.5 . . ?
C2_3 C1_3 C6_3 120.49(12) . . ?
C2_3 C1_3 N1_2 120.91(12) . . ?
C6_3 C1_3 N1_2 118.60(12) . . ?
C3_3 C2_3 C1_3 118.28(13) . . ?
C3_3 C2_3 C8_3 117.95(13) . . ?
C1_3 C2_3 C8_3 123.63(12) . . ?
C4_3 C3_3 C2_3 121.54(14) . . ?
C4_3 C3_3 H3_3 119.2 . . ?
C2_3 C3_3 H3_3 119.2 . . ?
C3_3 C4_3 C5_3 119.78(13) . . ?
C3_3 C4_3 H4_3 120.1 . . ?
C5_3 C4_3 H4_3 120.1 . . ?
C4_3 C5_3 C6_3 121.18(14) . . ?
C4_3 C5_3 H5_3 119.4 . . ?
C6_3 C5_3 H5_3 119.4 . . ?
C5_3 C6_3 C1_3 118.60(13) . . ?
C5_3 C6_3 C11_3 117.50(13) . . ?
C1_3 C6_3 C11_3 123.70(12) . . ?
C8_3 C7_3 H7A_3 109.5 . . ?
C8_3 C7_3 H7B_3 109.5 . . ?
H7A_3 C7_3 H7B_3 109.5 . . ?
C8_3 C7_3 H7C_3 109.5 . . ?
H7A_3 C7_3 H7C_3 109.5 . . ?
H7B_3 C7_3 H7C_3 109.5 . . ?
C2_3 C8_3 C9_3 109.96(12) . . ?
C2_3 C8_3 C7_3 112.67(12) . . ?
C9_3 C8_3 C7_3 108.55(12) . . ?
C2_3 C8_3 H8_3 108.5 . . ?
C9_3 C8_3 H8_3 108.5 . . ?
C7_3 C8_3 H8_3 108.5 . . ?
C8_3 C9_3 H9A_3 109.5 . . ?
C8_3 C9_3 H9B_3 109.5 . . ?
H9A_3 C9_3 H9B_3 109.5 . . ?
C8_3 C9_3 H9C_3 109.5 . . ?
H9A_3 C9_3 H9C_3 109.5 . . ?
H9B_3 C9_3 H9C_3 109.5 . . ?
C11_3 C10_3 H10A_3 109.5 . . ?
C11_3 C10_3 H10B_3 109.5 . . ?
H10A_3 C10_3 H10B_3 109.5 . . ?
C11_3 C10_3 H10C_3 109.5 . . ?
H10A_3 C10_3 H10C_3 109.5 . . ?
H10B_3 C10_3 H10C_3 109.5 . . ?
C6_3 C11_3 C10_3 109.39(12) . . ?
C6_3 C11_3 C12_3 112.73(13) . . ?
C10_3 C11_3 C12_3 109.34(13) . . ?
C6_3 C11_3 H11_3 108.4 . . ?
C10_3 C11_3 H11_3 108.4 . . ?
C12_3 C11_3 H11_3 108.4 . . ?
C11_3 C12_3 H12A_3 109.5 . . ?
C11_3 C12_3 H12B_3 109.5 . . ?
H12A_3 C12_3 H12B_3 109.5 . . ?
C11_3 C12_3 H12C_3 109.5 . . ?
H12A_3 C12_3 H12C_3 109.5 . . ?
H12B_3 C12_3 H12C_3 109.5 . . ?
O1_16 Li1_4 C6_1 118.7(2) . . ?
O1_6 Li1_4 C6_1 127.2(2) . . ?
O1_16 Li1_4 C1_1 127.8(3) . . ?
O1_6 Li1_4 C1_1 134.1(3) . . ?
C6_1 Li1_4 C1_1 38.94(6) . . ?
O1_16 Li1_4 C7_1 131.3(3) . . ?
O1_6 Li1_4 C7_1 136.3(3) . . ?
C6_1 Li1_4 C7_1 38.65(7) . . ?
C1_1 Li1_4 C7_1 66.80(9) . . ?
O1_16 Li1_4 C12_1 157.0(3) . . ?
O1_6 Li1_4 C12_1 153.8(3) . . ?
C6_1 Li1_4 C12_1 66.57(9) . . ?
C1_1 Li1_4 C12_1 71.51(9) . . ?
C7_1 Li1_4 C12_1 38.09(7) . . ?
O1_16 Li1_4 Be1_1 156.5(3) . . ?
O1_6 Li1_4 Be1_1 153.1(3) . . ?
C6_1 Li1_4 Be1_1 71.52(9) . . ?
C1_1 Li1_4 Be1_1 45.95(7) . . ?
C7_1 Li1_4 Be1_1 70.60(9) . . ?
C12_1 Li1_4 Be1_1 44.95(7) . . ?
O1_16 Li1_4 C3_16 28.2(3) . . ?
C6_1 Li1_4 C3_16 115.37(14) . . ?
C1_1 Li1_4 C3_16 106.02(13) . . ?
C7_1 Li1_4 C3_16 146.78(15) . . ?
C12_1 Li1_4 C3_16 173.72(14) . . ?
Be1_1 Li1_4 C3_16 129.21(13) . . ?
O1_5 Li2_4 C6_1 127.90(14) . . ?
O1_5 Li2_4 C7_1 132.21(13) . . ?
C6_1 Li2_4 C7_1 38.21(7) . . ?
O1_5 Li2_4 C1_1 139.23(14) . . ?
C6_1 Li2_4 C1_1 38.39(6) . . ?
C7_1 Li2_4 C1_1 65.98(9) . . ?
O1_5 Li2_4 C12_1 149.41(14) . . ?
C6_1 Li2_4 C12_1 64.93(8) . . ?
C7_1 Li2_4 C12_1 37.30(6) . . ?
C1_1 Li2_4 C12_1 69.75(9) . . ?
O1_5 Li2_4 Be1_1 157.76(14) . . ?
C6_1 Li2_4 Be1_1 70.38(9) . . ?
C7_1 Li2_4 Be1_1 69.68(9) . . ?
C1_1 Li2_4 Be1_1 45.29(7) . . ?
C12_1 Li2_4 Be1_1 43.97(7) . . ?
C2_5 O1_5 C3_5 112.05(11) . . ?
C2_5 O1_5 Li2_4 125.10(12) . . ?
C3_5 O1_5 Li2_4 122.53(11) . . ?
C2_5 C1_5 H1A_5 109.5 . . ?
C2_5 C1_5 H1B_5 109.5 . . ?
H1A_5 C1_5 H1B_5 109.5 . . ?
C2_5 C1_5 H1C_5 109.5 . . ?
H1A_5 C1_5 H1C_5 109.5 . . ?
H1B_5 C1_5 H1C_5 109.5 . . ?
O1_5 C2_5 C1_5 108.87(13) . . ?
O1_5 C2_5 H2A_5 109.9 . . ?
C1_5 C2_5 H2A_5 109.9 . . ?
O1_5 C2_5 H2AB_5 109.9 . . ?
C1_5 C2_5 H2AB_5 109.9 . . ?
H2A_5 C2_5 H2AB_5 108.3 . . ?
O1_5 C3_5 C4_5 109.38(12) . . ?
O1_5 C3_5 H3A_5 109.8 . . ?
C4_5 C3_5 H3A_5 109.8 . . ?
O1_5 C3_5 H3AB_5 109.8 . . ?
C4_5 C3_5 H3AB_5 109.8 . . ?
H3A_5 C3_5 H3AB_5 108.2 . . ?
C3_5 C4_5 H4A_5 109.5 . . ?
C3_5 C4_5 H4B_5 109.5 . . ?
H4A_5 C4_5 H4B_5 109.5 . . ?
C3_5 C4_5 H4C_5 109.5 . . ?
H4A_5 C4_5 H4C_5 109.5 . . ?
H4B_5 C4_5 H4C_5 109.5 . . ?
C2_6 O1_6 C3_6 104.9(6) . . ?
C2_6 O1_6 Li1_4 127.8(7) . . ?
C3_6 O1_6 Li1_4 125.7(6) . . ?
C2_6 C1_6 H1A_6 109.5 . . ?
C2_6 C1_6 H1B_6 109.5 . . ?
H1A_6 C1_6 H1B_6 109.5 . . ?
C2_6 C1_6 H1C_6 109.5 . . ?
H1A_6 C1_6 H1C_6 109.5 . . ?
H1B_6 C1_6 H1C_6 109.5 . . ?
O1_6 C2_6 C1_6 111.2(9) . . ?
O1_6 C2_6 H2A_6 109.4 . . ?
C1_6 C2_6 H2A_6 109.4 . . ?
O1_6 C2_6 H2B_6 109.4 . . ?
C1_6 C2_6 H2B_6 109.4 . . ?
H2A_6 C2_6 H2B_6 108.0 . . ?
O1_6 C3_6 C4_6 108.3(4) . . ?
O1_6 C3_6 H3A_6 110.0 . . ?
C4_6 C3_6 H3A_6 110.0 . . ?
O1_6 C3_6 H3AB_6 110.0 . . ?
C4_6 C3_6 H3AB_6 110.0 . . ?
H3A_6 C3_6 H3AB_6 108.4 . . ?
C3_6 C4_6 H4A_6 109.5 . . ?
C3_6 C4_6 H4B_6 109.5 . . ?
H4A_6 C4_6 H4B_6 109.5 . . ?
C3_6 C4_6 H4C_6 109.5 . . ?
H4A_6 C4_6 H4C_6 109.5 . . ?
H4B_6 C4_6 H4C_6 109.5 . . ?
C3_16 O1_16 C2_16 121.7(5) . . ?
C3_16 O1_16 Li1_4 115.7(6) . . ?
C2_16 O1_16 Li1_4 119.4(6) . . ?
C2_16 C1_16 H1A_16 109.5 . . ?
C2_16 C1_16 H1B_16 109.5 . . ?
H1A_16 C1_16 H1B_16 109.5 . . ?
C2_16 C1_16 H1C_16 109.5 . . ?
H1A_16 C1_16 H1C_16 109.5 . . ?
H1B_16 C1_16 H1C_16 109.5 . . ?
C1_16 C2_16 O1_16 105.3(9) . . ?
C1_16 C2_16 H2A_16 110.7 . . ?
O1_16 C2_16 H2A_16 110.7 . . ?
C1_16 C2_16 H2AB_16 110.7 . . ?
O1_16 C2_16 H2AB_16 110.7 . . ?
H2A_16 C2_16 H2AB_16 108.8 . . ?
O1_16 C3_16 C4_16 111.5(4) . . ?
O1_16 C3_16 Li1_4 36.1(3) . . ?
C4_16 C3_16 Li1_4 100.4(2) . . ?
O1_16 C3_16 H3A_16 109.3 . . ?
C4_16 C3_16 H3A_16 109.3 . . ?
Li1_4 C3_16 H3A_16 142.6 . . ?
O1_16 C3_16 H3AB_16 109.3 . . ?
C4_16 C3_16 H3AB_16 109.3 . . ?
Li1_4 C3_16 H3AB_16 82.0 . . ?
H3A_16 C3_16 H3AB_16 108.0 . . ?
C3_16 C4_16 H4A_16 109.5 . . ?
C3_16 C4_16 H4B_16 109.5 . . ?
H4A_16 C4_16 H4B_16 109.5 . . ?
C3_16 C4_16 H4C_16 109.5 . . ?
H4A_16 C4_16 H4C_16 109.5 . . ?
H4B_16 C4_16 H4C_16 109.5 . . ?

loop_
_geom_bond_atom_site_label_1
_geom_bond_atom_site_label_2
_geom_bond_distance
_geom_bond_site_symmetry_2
_geom_bond_publ_flag
C1_1 C2_1 1.4303(19) . ?
C1_1 C6_1 1.4689(18) . ?
C1_1 Be1_1 1.786(2) . ?
C1_1 Li1_4 2.219(3) . ?
C1_1 Li2_4 2.249(3) . ?
Be1_1 C1_2 1.711(2) . ?
Be1_1 C12_1 1.761(2) . ?
Be1_1 Li1_4 2.346(3) . ?
Be1_1 Li2_4 2.379(3) . ?
C2_1 C3_1 1.376(2) . ?
C2_1 H2_1 0.9500 . ?
C3_1 C4_1 1.417(2) . ?
C3_1 H3_1 0.9500 . ?
C4_1 C5_1 1.370(2) . ?
C4_1 H4_1 0.9500 . ?
C5_1 C6_1 1.419(2) . ?
C5_1 H5_1 0.9500 . ?
C6_1 C7_1 1.4614(19) . ?
C6_1 Li1_4 2.187(3) . ?
C6_1 Li2_4 2.218(3) . ?
C7_1 C8_1 1.4239(18) . ?
C7_1 C12_1 1.4633(19) . ?
C7_1 Li1_4 2.228(3) . ?
C7_1 Li2_4 2.247(3) . ?
C8_1 C9_1 1.368(2) . ?
C8_1 H8_1 0.9500 . ?
C9_1 C10_1 1.419(2) . ?
C9_1 H9_1 0.9500 . ?
C10_1 C11_1 1.3751(19) . ?
C10_1 H10_1 0.9500 . ?
C11_1 C12_1 1.4274(19) . ?
C11_1 H11_1 0.9500 . ?
C12_1 Li1_4 2.256(3) . ?
C12_1 Li2_4 2.324(3) . ?
C1_2 N1_2 1.3641(18) . ?
C1_2 C2_2 1.5418(17) . ?
N1_2 C1_3 1.4424(17) . ?
N1_2 C4_2 1.5093(16) . ?
C2_2 C5_2 1.537(2) . ?
C2_2 C6_2 1.538(2) . ?
C2_2 C3_2 1.5401(19) . ?
C3_2 C4_2 1.527(2) . ?
C3_2 H3A_2 0.9900 . ?
C3_2 H3AB_2 0.9900 . ?
C4_2 C8_2 1.526(2) . ?
C4_2 C7_2 1.531(2) . ?
C5_2 H5A_2 0.9800 . ?
C5_2 H5B_2 0.9800 . ?
C5_2 H5C_2 0.9800 . ?
C6_2 H6A_2 0.9800 . ?
C6_2 H6B_2 0.9800 . ?
C6_2 H6C_2 0.9800 . ?
C7_2 H7A_2 0.9800 . ?
C7_2 H7B_2 0.9800 . ?
C7_2 H7C_2 0.9800 . ?
C8_2 H8A_2 0.9800 . ?
C8_2 H8B_2 0.9800 . ?
C8_2 H8C_2 0.9800 . ?
C1_3 C2_3 1.411(2) . ?
C1_3 C6_3 1.412(2) . ?
C2_3 C3_3 1.398(2) . ?
C2_3 C8_3 1.525(2) . ?
C3_3 C4_3 1.380(2) . ?
C3_3 H3_3 0.9500 . ?
C4_3 C5_3 1.381(2) . ?
C4_3 H4_3 0.9500 . ?
C5_3 C6_3 1.3974(19) . ?
C5_3 H5_3 0.9500 . ?
C6_3 C11_3 1.520(2) . ?
C7_3 C8_3 1.536(2) . ?
C7_3 H7A_3 0.9800 . ?
C7_3 H7B_3 0.9800 . ?
C7_3 H7C_3 0.9800 . ?
C8_3 C9_3 1.534(2) . ?
C8_3 H8_3 1.0000 . ?
C9_3 H9A_3 0.9800 . ?
C9_3 H9B_3 0.9800 . ?
C9_3 H9C_3 0.9800 . ?
C10_3 C11_3 1.535(2) . ?
C10_3 H10A_3 0.9800 . ?
C10_3 H10B_3 0.9800 . ?
C10_3 H10C_3 0.9800 . ?
C11_3 C12_3 1.537(2) . ?
C11_3 H11_3 1.0000 . ?
C12_3 H12A_3 0.9800 . ?
C12_3 H12B_3 0.9800 . ?
C12_3 H12C_3 0.9800 . ?
Li1_4 O1_16 1.815(9) . ?
Li1_4 O1_6 1.969(8) . ?
Li1_4 C3_16 2.775(4) . ?
Li2_4 O1_5 1.918(3) . ?
O1_5 C2_5 1.4359(18) . ?
O1_5 C3_5 1.4363(17) . ?
C1_5 C2_5 1.501(2) . ?
C1_5 H1A_5 0.9800 . ?
C1_5 H1B_5 0.9800 . ?
C1_5 H1C_5 0.9800 . ?
C2_5 H2A_5 0.9900 . ?
C2_5 H2AB_5 0.9900 . ?
C3_5 C4_5 1.494(2) . ?
C3_5 H3A_5 0.9900 . ?
C3_5 H3AB_5 0.9900 . ?
C4_5 H4A_5 0.9800 . ?
C4_5 H4B_5 0.9800 . ?
C4_5 H4C_5 0.9800 . ?
O1_6 C2_6 1.261(14) . ?
O1_6 C3_6 1.427(9) . ?
C1_6 C2_6 1.511(14) . ?
C1_6 H1A_6 0.9800 . ?
C1_6 H1B_6 0.9800 . ?
C1_6 H1C_6 0.9800 . ?
C2_6 H2A_6 0.9900 . ?
C2_6 H2B_6 0.9900 . ?
C3_6 C4_6 1.512(6) . ?
C3_6 H3A_6 0.9900 . ?
C3_6 H3AB_6 0.9900 . ?
C4_6 H4A_6 0.9800 . ?
C4_6 H4B_6 0.9800 . ?
C4_6 H4C_6 0.9800 . ?
O1_16 C3_16 1.454(9) . ?
O1_16 C2_16 1.589(13) . ?
C1_16 C2_16 1.487(13) . ?
C1_16 H1A_16 0.9800 . ?
C1_16 H1B_16 0.9800 . ?
C1_16 H1C_16 0.9800 . ?
C2_16 H2A_16 0.9900 . ?
C2_16 H2AB_16 0.9900 . ?
C3_16 C4_16 1.499(6) . ?
C3_16 H3A_16 0.9900 . ?
C3_16 H3AB_16 0.9900 . ?
C4_16 H4A_16 0.9800 . ?
C4_16 H4B_16 0.9800 . ?
C4_16 H4C_16 0.9800 . ?

loop_
_geom_torsion_atom_site_label_1
_geom_torsion_atom_site_label_2
_geom_torsion_atom_site_label_3
_geom_torsion_atom_site_label_4
_geom_torsion
_geom_torsion_site_symmetry_1
_geom_torsion_site_symmetry_2
_geom_torsion_site_symmetry_3
_geom_torsion_site_symmetry_4
_geom_torsion_publ_flag
C2_1 C1_1 Be1_1 C1_2 -3.5(3) . . . . ?
C6_1 C1_1 Be1_1 C1_2 -177.38(14) . . . . ?
Li1_4 C1_1 Be1_1 C1_2 -118.22(17) . . . . ?
Li2_4 C1_1 Be1_1 C1_2 122.86(17) . . . . ?
C2_1 C1_1 Be1_1 C12_1 173.27(16) . . . . ?
C6_1 C1_1 Be1_1 C12_1 -0.65(13) . . . . ?
Li1_4 C1_1 Be1_1 C12_1 58.51(10) . . . . ?
Li2_4 C1_1 Be1_1 C12_1 -60.42(10) . . . . ?
C2_1 C1_1 Be1_1 Li1_4 114.76(19) . . . . ?
C6_1 C1_1 Be1_1 Li1_4 -59.16(12) . . . . ?
Li2_4 C1_1 Be1_1 Li1_4 -118.92(11) . . . . ?
C2_1 C1_1 Be1_1 Li2_4 -126.32(19) . . . . ?
C6_1 C1_1 Be1_1 Li2_4 59.76(11) . . . . ?
Li1_4 C1_1 Be1_1 Li2_4 118.92(11) . . . . ?
C6_1 C1_1 C2_1 C3_1 0.0(2) . . . . ?
Be1_1 C1_1 C2_1 C3_1 -173.74(15) . . . . ?
Li1_4 C1_1 C2_1 C3_1 -78.78(19) . . . . ?
Li2_4 C1_1 C2_1 C3_1 81.4(2) . . . . ?
C1_1 C2_1 C3_1 C4_1 -1.4(2) . . . . ?
C2_1 C3_1 C4_1 C5_1 1.3(2) . . . . ?
C3_1 C4_1 C5_1 C6_1 0.3(2) . . . . ?
C4_1 C5_1 C6_1 C7_1 175.51(14) . . . . ?
C4_1 C5_1 C6_1 C1_1 -1.7(2) . . . . ?
C4_1 C5_1 C6_1 Li1_4 85.62(18) . . . . ?
C4_1 C5_1 C6_1 Li2_4 -91.96(19) . . . . ?
C2_1 C1_1 C6_1 C5_1 1.56(19) . . . . ?
Be1_1 C1_1 C6_1 C5_1 177.16(13) . . . . ?
Li1_4 C1_1 C6_1 C5_1 117.11(15) . . . . ?
Li2_4 C1_1 C6_1 C5_1 -122.11(15) . . . . ?
C2_1 C1_1 C6_1 C7_1 -175.98(12) . . . . ?
Be1_1 C1_1 C6_1 C7_1 -0.39(16) . . . . ?
Li1_4 C1_1 C6_1 C7_1 -60.44(12) . . . . ?
Li2_4 C1_1 C6_1 C7_1 60.35(12) . . . . ?
C2_1 C1_1 C6_1 Li1_4 -115.55(14) . . . . ?
Be1_1 C1_1 C6_1 Li1_4 60.05(12) . . . . ?
Li2_4 C1_1 C6_1 Li1_4 120.78(11) . . . . ?
C2_1 C1_1 C6_1 Li2_4 123.67(13) . . . . ?
Be1_1 C1_1 C6_1 Li2_4 -60.74(11) . . . . ?
Li1_4 C1_1 C6_1 Li2_4 -120.78(11) . . . . ?
C5_1 C6_1 C7_1 C8_1 3.0(2) . . . . ?
C1_1 C6_1 C7_1 C8_1 -179.54(13) . . . . ?
Li1_4 C6_1 C7_1 C8_1 120.30(16) . . . . ?
Li2_4 C6_1 C7_1 C8_1 -119.20(15) . . . . ?
C5_1 C6_1 C7_1 C12_1 -175.91(13) . . . . ?
C1_1 C6_1 C7_1 C12_1 1.55(17) . . . . ?
Li1_4 C6_1 C7_1 C12_1 -58.61(12) . . . . ?
Li2_4 C6_1 C7_1 C12_1 61.89(12) . . . . ?
C5_1 C6_1 C7_1 Li1_4 -117.30(16) . . . . ?
C1_1 C6_1 C7_1 Li1_4 60.16(12) . . . . ?
Li2_4 C6_1 C7_1 Li1_4 120.50(11) . . . . ?
C5_1 C6_1 C7_1 Li2_4 122.20(16) . . . . ?
C1_1 C6_1 C7_1 Li2_4 -60.34(12) . . . . ?
Li1_4 C6_1 C7_1 Li2_4 -120.50(11) . . . . ?
C6_1 C7_1 C8_1 C9_1 -176.96(14) . . . . ?
C12_1 C7_1 C8_1 C9_1 1.9(2) . . . . ?
Li1_4 C7_1 C8_1 C9_1 -88.11(19) . . . . ?
Li2_4 C7_1 C8_1 C9_1 94.13(17) . . . . ?
C7_1 C8_1 C9_1 C10_1 -0.1(2) . . . . ?
C8_1 C9_1 C10_1 C11_1 -1.5(2) . . . . ?
C9_1 C10_1 C11_1 C12_1 1.3(2) . . . . ?
C10_1 C11_1 C12_1 C7_1 0.3(2) . . . . ?
C10_1 C11_1 C12_1 Be1_1 179.01(15) . . . . ?
C10_1 C11_1 C12_1 Li1_4 81.67(19) . . . . ?
C10_1 C11_1 C12_1 Li2_4 -80.4(2) . . . . ?
C8_1 C7_1 C12_1 C11_1 -1.91(19) . . . . ?
C6_1 C7_1 C12_1 C11_1 177.06(12) . . . . ?
Li1_4 C7_1 C12_1 C11_1 120.03(13) . . . . ?
Li2_4 C7_1 C12_1 C11_1 -123.59(13) . . . . ?
C8_1 C7_1 C12_1 Be1_1 179.06(13) . . . . ?
C6_1 C7_1 C12_1 Be1_1 -1.98(16) . . . . ?
Li1_4 C7_1 C12_1 Be1_1 -59.01(11) . . . . ?
Li2_4 C7_1 C12_1 Be1_1 57.37(12) . . . . ?
C8_1 C7_1 C12_1 Li1_4 -121.94(15) . . . . ?
C6_1 C7_1 C12_1 Li1_4 57.03(12) . . . . ?
Li2_4 C7_1 C12_1 Li1_4 116.38(10) . . . . ?
C8_1 C7_1 C12_1 Li2_4 121.68(15) . . . . ?
C6_1 C7_1 C12_1 Li2_4 -59.36(12) . . . . ?
Li1_4 C7_1 C12_1 Li2_4 -116.38(10) . . . . ?
C1_2 Be1_1 C12_1 C11_1 -0.8(3) . . . . ?
C1_1 Be1_1 C12_1 C11_1 -177.22(15) . . . . ?
Li1_4 Be1_1 C12_1 C11_1 -119.92(18) . . . . ?
Li2_4 Be1_1 C12_1 C11_1 124.61(18) . . . . ?
C1_2 Be1_1 C12_1 C7_1 177.95(15) . . . . ?
C1_1 Be1_1 C12_1 C7_1 1.51(14) . . . . ?
Li1_4 Be1_1 C12_1 C7_1 58.80(12) . . . . ?
Li2_4 Be1_1 C12_1 C7_1 -56.67(12) . . . . ?
C1_2 Be1_1 C12_1 Li1_4 119.14(19) . . . . ?
C1_1 Be1_1 C12_1 Li1_4 -57.30(10) . . . . ?
Li2_4 Be1_1 C12_1 Li1_4 -115.47(11) . . . . ?
C1_2 Be1_1 C12_1 Li2_4 -125.38(19) . . . . ?
C1_1 Be1_1 C12_1 Li2_4 58.17(10) . . . . ?
Li1_4 Be1_1 C12_1 Li2_4 115.47(11) . . . . ?
C12_1 Be1_1 C1_2 N1_2 -8.0(3) . . . . ?
C1_1 Be1_1 C1_2 N1_2 167.35(14) . . . . ?
Li1_4 Be1_1 C1_2 N1_2 82.8(2) . . . . ?
Li2_4 Be1_1 C1_2 N1_2 -105.07(18) . . . . ?
C12_1 Be1_1 C1_2 C2_2 173.10(15) . . . . ?
C1_1 Be1_1 C1_2 C2_2 -11.5(2) . . . . ?
Li1_4 Be1_1 C1_2 C2_2 -96.06(17) . . . . ?
Li2_4 Be1_1 C1_2 C2_2 76.07(19) . . . . ?
C2_2 C1_2 N1_2 C1_3 -176.73(12) . . . . ?
Be1_1 C1_2 N1_2 C1_3 4.3(2) . . . . ?
C2_2 C1_2 N1_2 C4_2 4.05(15) . . . . ?
Be1_1 C1_2 N1_2 C4_2 -174.96(13) . . . . ?
N1_2 C1_2 C2_2 C5_2 -108.65(13) . . . . ?
Be1_1 C1_2 C2_2 C5_2 70.46(16) . . . . ?
N1_2 C1_2 C2_2 C6_2 130.39(12) . . . . ?
Be1_1 C1_2 C2_2 C6_2 -50.51(17) . . . . ?
N1_2 C1_2 C2_2 C3_2 11.88(14) . . . . ?
Be1_1 C1_2 C2_2 C3_2 -169.02(12) . . . . ?
C5_2 C2_2 C3_2 C4_2 96.73(14) . . . . ?
C6_2 C2_2 C3_2 C4_2 -142.51(12) . . . . ?
C1_2 C2_2 C3_2 C4_2 -23.03(15) . . . . ?
C1_2 N1_2 C4_2 C8_2 -136.94(13) . . . . ?
C1_3 N1_2 C4_2 C8_2 43.82(17) . . . . ?
C1_2 N1_2 C4_2 C3_2 -18.03(15) . . . . ?
C1_3 N1_2 C4_2 C3_2 162.72(12) . . . . ?
C1_2 N1_2 C4_2 C7_2 101.09(14) . . . . ?
C1_3 N1_2 C4_2 C7_2 -78.15(16) . . . . ?
C2_2 C3_2 C4_2 N1_2 23.99(14) . . . . ?
C2_2 C3_2 C4_2 C8_2 143.53(12) . . . . ?
C2_2 C3_2 C4_2 C7_2 -94.29(14) . . . . ?
C1_2 N1_2 C1_3 C2_3 -88.64(16) . . . . ?
C4_2 N1_2 C1_3 C2_3 90.55(16) . . . . ?
C1_2 N1_2 C1_3 C6_3 91.38(16) . . . . ?
C4_2 N1_2 C1_3 C6_3 -89.43(15) . . . . ?
C6_3 C1_3 C2_3 C3_3 3.07(19) . . . . ?
N1_2 C1_3 C2_3 C3_3 -176.91(12) . . . . ?
C6_3 C1_3 C2_3 C8_3 -172.57(12) . . . . ?
N1_2 C1_3 C2_3 C8_3 7.4(2) . . . . ?
C1_3 C2_3 C3_3 C4_3 0.0(2) . . . . ?
C8_3 C2_3 C3_3 C4_3 175.87(13) . . . . ?
C2_3 C3_3 C4_3 C5_3 -1.9(2) . . . . ?
C3_3 C4_3 C5_3 C6_3 0.8(2) . . . . ?
C4_3 C5_3 C6_3 C1_3 2.2(2) . . . . ?
C4_3 C5_3 C6_3 C11_3 -172.89(13) . . . . ?
C2_3 C1_3 C6_3 C5_3 -4.15(19) . . . . ?
N1_2 C1_3 C6_3 C5_3 175.83(12) . . . . ?
C2_3 C1_3 C6_3 C11_3 170.64(13) . . . . ?
N1_2 C1_3 C6_3 C11_3 -9.38(19) . . . . ?
C3_3 C2_3 C8_3 C9_3 -59.38(17) . . . . ?
C1_3 C2_3 C8_3 C9_3 116.27(15) . . . . ?
C3_3 C2_3 C8_3 C7_3 61.85(17) . . . . ?
C1_3 C2_3 C8_3 C7_3 -122.50(15) . . . . ?
C5_3 C6_3 C11_3 C10_3 63.16(17) . . . . ?
C1_3 C6_3 C11_3 C10_3 -111.69(15) . . . . ?
C5_3 C6_3 C11_3 C12_3 -58.72(16) . . . . ?
C1_3 C6_3 C11_3 C12_3 126.44(14) . . . . ?
C3_5 O1_5 C2_5 C1_5 178.69(14) . . . . ?
Li2_4 O1_5 C2_5 C1_5 -7.6(2) . . . . ?
C2_5 O1_5 C3_5 C4_5 -171.67(14) . . . . ?
Li2_4 O1_5 C3_5 C4_5 14.4(2) . . . . ?
C3_6 O1_6 C2_6 C1_6 -174.4(9) . . . . ?
Li1_4 O1_6 C2_6 C1_6 -8.3(15) . . . . ?
C2_6 O1_6 C3_6 C4_6 -178.6(8) . . . . ?
Li1_4 O1_6 C3_6 C4_6 15.1(7) . . . . ?
C6_1 Li1_4 O1_16 C3_16 -90.7(4) . . . . ?
C1_1 Li1_4 O1_16 C3_16 -44.9(5) . . . . ?
C7_1 Li1_4 O1_16 C3_16 -135.9(4) . . . . ?
C12_1 Li1_4 O1_16 C3_16 171.8(4) . . . . ?
Be1_1 Li1_4 O1_16 C3_16 20.1(9) . . . . ?
C6_1 Li1_4 O1_16 C2_16 109.1(6) . . . . ?
C1_1 Li1_4 O1_16 C2_16 154.8(5) . . . . ?
C7_1 Li1_4 O1_16 C2_16 63.8(7) . . . . ?
C12_1 Li1_4 O1_16 C2_16 11.5(10) . . . . ?
Be1_1 Li1_4 O1_16 C2_16 -140.2(6) . . . . ?
C3_16 Li1_4 O1_16 C2_16 -160.3(9) . . . . ?
C3_16 O1_16 C2_16 C1_16 167.2(8) . . . . ?
Li1_4 O1_16 C2_16 C1_16 -33.7(10) . . . . ?
C2_16 O1_16 C3_16 C4_16 81.9(8) . . . . ?
Li1_4 O1_16 C3_16 C4_16 -77.8(5) . . . . ?
C2_16 O1_16 C3_16 Li1_4 159.8(9) . . . . ?

loop_
_twin_individual_id
_twin_individual_mass_fraction_refined
_oxdiff_twin_reflns_isolated
_oxdiff_twin_reflns_overlapped
_twin_individual_twin_lattice_type
_twin_individual_twin_matrix_11
_twin_individual_twin_matrix_12
_twin_individual_twin_matrix_13
_twin_individual_twin_matrix_21
_twin_individual_twin_matrix_22
_twin_individual_twin_matrix_23
_twin_individual_twin_matrix_31
_twin_individual_twin_matrix_32
_twin_individual_twin_matrix_33
1 0.7308 6459 29039 ref 1.0000 0.0000 0.0000 0.0000 1.0000 0.0000 0.0000 0.0000 1.0000
2 0.2692 6575 29039 nmt -0.9998 0.0166 -0.0046 0.0151 1.0003 -0.0056 0.0053 -0.0097 -0.9989
